data_7714629
loop_
_publ_author_name
'Lamprecht, Anna'
'Arrowsmith, Merle'
'Dietz, Maximilian'
'Fuchs, Sonja'
'Rempel, Anna'
'H&#xe4;rterich, Marcel'
'Braunschweig, Holger'

_publ_section_title
;
 Synthesis, reduction and C-H activation chemistry of azaborinines with
 redox-active organoboryl substituents.
;
_journal_issue 3
_journal_name_full 'Dalton transactions (Cambridge, England : 2003)'
_journal_page_first 1004
_journal_page_last 1013
_journal_paper_doi 10.1039/d3dt03826b
_journal_volume 53
_journal_year 2024
_chemical_formula_moiety 'C80 H58 B4 K2 N2, 7(C6 H6)'
_chemical_formula_sum 'C122 H100 B4 K2 N2'
_chemical_formula_weight 1715.48
_space_group_crystal_system triclinic
_space_group_IT_number 2
_space_group_name_Hall '-P 1'
_space_group_name_H-M_alt 'P -1'
_atom_sites_solution_hydrogens geom
_audit_creation_date 2023-02-27
_audit_creation_method 'CIF-fill 1.3q (K.Radacki, 2005-22)'
_audit_update_record
;
2023-10-13 deposited with the CCDC.	2023-12-06 downloaded from the CCDC.
;
_cell_angle_alpha 86.734(2)
_cell_angle_beta 84.599(2)
_cell_angle_gamma 82.053(2)
_cell_formula_units_Z 1
_cell_length_a 10.0169(2)
_cell_length_b 14.8735(3)
_cell_length_c 16.2360(3)
_cell_measurement_reflns_used 18689
_cell_measurement_temperature 100(2)
_cell_measurement_theta_max 74.0490
_cell_measurement_theta_min 2.9850
_cell_volume 2382.70(8)
_computing_cell_refinement 'CrysAlisPro 1.171.42.68a (Rigaku OD, 2022)'
_computing_data_collection 'CrysAlisPro 1.171.42.68a (Rigaku OD, 2022)'
_computing_data_reduction 'CrysAlisPro 1.171.42.68a (Rigaku OD, 2022)'
_computing_molecular_graphics 'ShelXLe (Huebschle et all, 2011)'
_computing_publication_material 'SHELXL-2018/3 (Sheldrick, 2018)'
_computing_structure_refinement 'SHELXL-2018/3 (Sheldrick, 2018)'
_computing_structure_solution 'SHELXT 2014/5 (Sheldrick, 2014)'
_diffrn_ambient_environment N~2~
_diffrn_ambient_temperature 100(2)
_diffrn_detector HPA
_diffrn_detector_area_resol_mean 10.0
_diffrn_detector_type 'HyPix Arc150'
_diffrn_measured_fraction_theta_full 0.993
_diffrn_measured_fraction_theta_max 0.970
_diffrn_measurement_details
;
 List of Runs (angles in degrees, time in seconds):
 --------------------------------------------------------------------------
  1  \w    -98.00 -34.00   0.50    0.70    --  -79.50 121.00-120.30  128
  2  \w    -97.00 -36.00   0.50    0.70    --  -79.50 115.00 -21.49  122
  3  \w    -97.00 -35.00   0.50    0.70    --  -79.50 116.00  85.75  124
  4  \w    -99.00 -33.00   0.50    0.70    --  -78.00 121.00 110.73  132
  5  \w    -97.00 -36.00   0.50    0.70    --  -79.50 114.00 155.64  122
  6  \w    -62.00 -36.00   0.50    0.70    --  -79.50 126.00 165.93   52
  7  \w    -97.00 -44.00   0.50    0.70    --  -79.50 114.00  31.27  106
  8  \w    -83.00 -39.00   0.50    0.70    --  -79.50  93.00  43.46   88
  9  \w    -85.00 -39.00   0.50    0.70    --  -79.50  97.00 -47.77   92
 10  \w    -89.00 -37.00   0.50    0.70    --  -79.50 102.00-144.84  104
 11  \w    -97.00 -36.00   0.50    0.70    --  -79.50 114.00 -81.33  122
 12  \w    -97.00 -36.00   0.50    0.70    --  -79.50 114.00 -31.61  122
 13  \w     66.00  96.00   0.50    0.70    --   50.00  52.00 -17.26   60
 14  \w     62.00  92.00   0.50    0.70    --   46.00  52.00  36.34   60
 15  \w     58.00  88.00   0.50    0.70    --   42.00  52.00  94.09   60
 16  \w     95.00 120.00   0.50    0.70    --   83.50 128.00 119.20   50
 17  \w     92.00 119.00   0.50    0.70    --   83.50 137.00  14.20   54
 18  \w    102.00 128.00   0.50    0.70    --   83.50 119.00 -24.19   52
 19  \w    101.00 128.00   0.50    0.70    --   83.50 124.00-153.13   54
 20  \w    100.00 126.00   0.50    0.70    --   83.50 121.00-131.80   52
 21  \w    101.00 127.00   0.50    0.70    --   83.50  60.00 -55.70   52
 22  \w    100.00 126.00   0.50    0.70    --   83.50  52.00-104.06   52
 23  \w     98.00 127.00   0.50    0.70    --   83.50  59.00-178.35   58
 24  \w     99.00 128.00   0.50    0.70    --   80.38  15.00-120.00   58
 25  \w     97.00 124.00   0.50    0.70    --   80.38  15.00 -90.00   54
 26  \w     99.00 124.00   0.50    0.70    --   83.50  53.00 139.23   50
 27  \w     64.00 131.00   0.50    0.70    --   83.50  14.00 175.20  134
 28  \w     40.00  65.00   0.50    0.70    --   80.38 -95.00 -30.00   50
 29  \w     46.00  81.00   0.50    0.70    --   83.50-119.00-144.58   70
 30  \w     70.00  96.00   0.50    0.70    --   83.50-116.00-125.38   52
 31  \w     62.00  88.00   0.50    0.70    --   80.38-112.00-180.00   52
 32  \w     45.00  98.00   0.50    0.70    --   83.50-119.00 -44.14  106
 33  \w     48.00  92.00   0.50    0.70    --   80.38-112.00   0.00   88
 34  \w     39.00 102.00   0.50    0.70    --   83.50-137.00  58.15  126
 35  \w     57.00  88.00   0.50    0.70    --   83.50-109.00  49.54   62
 36  \w     46.00  97.00   0.50    0.70    --   83.50-115.00 128.42  102
 37  \w     62.00  88.00   0.50    0.70    --   80.38-112.00 150.00   52
 38  \w     44.00  92.00   0.50    0.70    --   83.50-103.00  63.66   96
 39  \w     49.00  75.00   0.50    0.70    --   80.38 -95.00 120.00   52
 40  \w     44.00  93.00   0.50    0.70    --   83.50-105.00-128.20   98
 41  \w     40.00  65.00   0.50    0.70    --   80.38 -95.00-180.00   50
 42  \w     43.00  92.00   0.50    0.70    --   83.50-102.00 -97.07   98
 43  \w     45.00  71.00   0.50    0.70    --   80.38 -95.00 -90.00   52
 44  \w     53.00  79.00   0.50    0.70    --   80.38 -95.00 -60.00   52
 45  \w     40.00  66.00   0.50    0.70    --   80.38 -95.00   0.00   52
 46  \w   -128.00 -94.00   0.50    0.70    --  -79.50 -41.00 -36.01   68
 47  \w   -118.00 -88.00   0.50    0.70    --  -74.00 -59.00  52.10   60
 48  \w   -121.00 -95.00   0.50    0.70    --  -79.50 -65.00  94.04   52
 49  \w   -122.00 -97.00   0.50    0.70    --  -79.50 -64.00 110.77   50
 50  \w   -122.00 -95.00   0.50    0.70    --  -79.50 -65.00 136.32   54
 51  \w   -114.00 -85.00   0.50    0.70    --  -70.00 -59.00 168.42   58
 52  \w   -126.00 -95.00   0.50    0.70    --  -79.50 -52.00  38.71   62
 53  \w   -126.00 -96.00   0.50    0.70    --  -79.50 -49.00  21.83   60
 54  \w   -112.00 -81.00   0.50    0.70    --  -66.00 -52.00 -85.69   62
 55  \w   -127.00 -95.00   0.50    0.70    --  -79.50 -44.00  -4.42   64
 56  \w   -109.00 -78.00   0.50    0.70    --  -62.00 -47.00 -68.17   62
 57  \w   -109.00 -78.00   0.50    0.70    --  -62.00 -47.00-131.71   62
 58  \w   -122.00 -89.00   0.50    0.70    --  -74.00 -44.00-154.81   66
 59  \w   -126.00 -95.00   0.50    0.70    --  -79.50 -51.00-155.80   62
 60  \w   -121.00 -86.00   0.50    0.70    --  -79.50-134.00-145.28   70
 61  \w   -125.00 -88.00   0.50    0.70    --  -79.50-130.00 -80.66   74
 62  \w   -124.00 -87.00   0.50    0.70    --  -79.50-133.00 -59.74   74
 63  \w   -124.00 -87.00   0.50    0.70    --  -79.50-133.00  15.41   74
;
_diffrn_measurement_device 'four-circle diffractometer'
_diffrn_measurement_device_type 'Rigaku XtaLAB Synergy-R'
_diffrn_measurement_method '\w scans'
_diffrn_orient_matrix_type
;
 CrysAlisPro convention (1999,Acta A55,543-557)
;
_diffrn_orient_matrix_UB_11 -0.1032482000
_diffrn_orient_matrix_UB_12 -0.0399999000
_diffrn_orient_matrix_UB_13 -0.0468969000
_diffrn_orient_matrix_UB_21 -0.0386577000
_diffrn_orient_matrix_UB_22 0.0936052000
_diffrn_orient_matrix_UB_23 -0.0433076000
_diffrn_orient_matrix_UB_31 0.1102013000
_diffrn_orient_matrix_UB_32 -0.0244390000
_diffrn_orient_matrix_UB_33 -0.0709008000
_diffrn_radiation_monochromator 'multi-layer mirror'
_diffrn_radiation_probe x-ray
_diffrn_radiation_type CuK\a
_diffrn_radiation_wavelength 1.54184
_diffrn_radiation_xray_symbol K-L~2,3~
_diffrn_reflns_av_R_equivalents 0.0507
_diffrn_reflns_av_unetI/netI 0.0373
_diffrn_reflns_Laue_measured_fraction_full 0.993
_diffrn_reflns_Laue_measured_fraction_max 0.970
_diffrn_reflns_limit_h_max 12
_diffrn_reflns_limit_h_min -12
_diffrn_reflns_limit_k_max 18
_diffrn_reflns_limit_k_min -18
_diffrn_reflns_limit_l_max 19
_diffrn_reflns_limit_l_min -20
_diffrn_reflns_number 49032
_diffrn_reflns_point_group_measured_fraction_full 0.993
_diffrn_reflns_point_group_measured_fraction_max 0.970
_diffrn_reflns_theta_full 67.684
_diffrn_reflns_theta_max 75.789
_diffrn_reflns_theta_min 2.736
_diffrn_source 'rotating-anode X-ray tube'
_diffrn_source_type 'PhotonJet-R X-ray Source'
_exptl_absorpt_coefficient_mu 1.274
_exptl_absorpt_correction_T_max 0.880
_exptl_absorpt_correction_T_min 0.424
_exptl_absorpt_correction_type gaussian
_exptl_absorpt_process_details
;
 CrysAlisPro 1.171.42.68a (Rigaku Oxford Diffraction, 2022) Numerical 
 absorption correction based on gaussian integration over a multifaceted 
 crystal model Empirical absorption correction using spherical harmonics, 
 implemented in SCALE3 ABSPACK scaling algorithm.
;
_exptl_crystal_colour red
_exptl_crystal_density_diffrn 1.196
_exptl_crystal_description plate
_exptl_crystal_F_000 904
_exptl_crystal_preparation
;
 Crystals were grown from saturated solution of benzene at 23 \%C. For data 
 collection the crystal was immersed in a film of perfluoropolyether oil, 
 mounted on a polyimide loop and transferred to stream of cold nitrogen 
 (Oxford Cryostream 800).
;
_exptl_crystal_size_max 0.090
_exptl_crystal_size_mid 0.060
_exptl_crystal_size_min 0.020
_refine_diff_density_max 0.394
_refine_diff_density_min -0.553
_refine_diff_density_rms 0.050
_refine_ls_extinction_method none
_refine_ls_goodness_of_fit_ref 1.064
_refine_ls_hydrogen_treatment constr
_refine_ls_matrix_type full
_refine_ls_number_parameters 617
_refine_ls_number_reflns 9623
_refine_ls_number_restraints 180
_refine_ls_restrained_S_all 1.064
_refine_ls_R_factor_all 0.0621
_refine_ls_R_factor_gt 0.0499
_refine_ls_shift/su_max 0.001
_refine_ls_shift/su_mean 0.000
_refine_ls_structure_factor_coef Fsqd
_refine_ls_weighting_details 'w=1/[\s^2^(Fo^2^)+(0.0782P)^2^+0.6178P] where P=(Fo^2^+2Fc^2^)/3'
_refine_ls_weighting_scheme calc
_refine_ls_wR_factor_gt 0.1338
_refine_ls_wR_factor_ref 0.1418
_reflns_Friedel_coverage 0.000
_reflns_number_gt 7763
_reflns_number_total 9623
_reflns_threshold_expression 'I > 2\s(I)'
_cod_data_source_file d3dt03826b2.cif
_cod_data_source_block AnLa134_AnLa_a_sq
_cod_depositor_comments 'Adding full bibliography for 7714624--7714631.cif.'
_cod_database_code 7714629
_shelx_shelxl_version_number 2018/3
_shelx_space_group_comment
;
 The symmetry employed for this shelxl refinement is uniquely defined by the 
 following loop, which should always be used as a source of symmetry 
 information in preference to the above space-group names. They are only 
 intended as comments.
;
_shelx_estimated_absorpt_t_min 0.898
_shelx_estimated_absorpt_t_max 0.976

loop_
_space_group_symop_operation_xyz
'x, y, z'
'-x, -y, -z'

loop_
_atom_site_label
_atom_site_type_symbol
_atom_site_fract_x
_atom_site_fract_y
_atom_site_fract_z
_atom_site_U_iso_or_equiv
_atom_site_adp_type
_atom_site_occupancy
_atom_site_site_symmetry_order
_atom_site_calc_flag
_atom_site_refinement_flags_posn
_atom_site_refinement_flags_adp
_atom_site_refinement_flags_occupancy
_atom_site_disorder_assembly
_atom_site_disorder_group
N1_1 N 0.44275(14) 0.16809(9) 0.38450(8) 0.0236(3) Uani 1 1 d . . . . .
K1_1 K 0.30125(4) 0.06986(3) 0.61123(2) 0.03607(12) Uani 1 1 d . . . . .
C2_1 C 0.37107(17) 0.31053(11) 0.26296(10) 0.0248(3) Uani 1 1 d . . . . .
B2_1 B 0.47262(19) 0.08328(12) 0.44416(11) 0.0244(4) Uani 1 1 d . . . . .
C3_1 C 0.49839(17) 0.25734(11) 0.25414(10) 0.0261(3) Uani 1 1 d . . . . .
C4_1 C 0.53411(18) 0.18392(12) 0.31522(11) 0.0302(4) Uani 1 1 d . . . . .
C6_1 C 0.61151(16) 0.16412(11) 0.53576(10) 0.0257(3) Uani 1 1 d . . . . .
H6_1 H 0.595139 0.217421 0.501111 0.031 Uiso 1 1 calc R U . . .
C5_1 C 0.55814(16) 0.08431(11) 0.51560(10) 0.0238(3) Uani 1 1 d . . . . .
C9_1 C 0.66388(17) 0.01028(12) 0.63836(10) 0.0266(3) Uani 1 1 d . . . . .
H9_1 H 0.683453 -0.041771 0.674086 0.032 Uiso 1 1 calc R U . . .
C8_1 C 0.71190(18) 0.08846(12) 0.65449(11) 0.0298(4) Uani 1 1 d . . . . .
H8_1 H 0.763345 0.090092 0.700511 0.036 Uiso 1 1 calc R U . . .
C7_1 C 0.68434(18) 0.16761(12) 0.60183(11) 0.0300(4) Uani 1 1 d . . . . .
H7_1 H 0.716656 0.222457 0.612827 0.036 Uiso 1 1 calc R U . . .
C10_1 C 0.58543(16) 0.00279(11) 0.57022(10) 0.0240(3) Uani 1 1 d . . . . .
C1_1 C 0.28127(17) 0.29578(11) 0.33364(10) 0.0258(3) Uani 1 1 d . . . . .
B1_1 B 0.31945(18) 0.22499(12) 0.39423(10) 0.0205(3) Uani 1 1 d . . . . .
C6_2 C 0.78306(19) 0.12276(12) 0.34163(11) 0.0332(4) Uani 1 1 d . . . . .
H6_2 H 0.777898 0.162778 0.385722 0.040 Uiso 1 1 calc R U . . .
C5_2 C 0.9044(2) 0.06807(13) 0.32048(12) 0.0368(4) Uani 1 1 d . . . . .
H5_2 H 0.981064 0.071769 0.349742 0.044 Uiso 1 1 calc R U . . .
C4_2 C 0.91432(19) 0.00815(13) 0.25700(11) 0.0345(4) Uani 1 1 d . . . . .
H4_2 H 0.997103 -0.029429 0.243024 0.041 Uiso 1 1 calc R U . . .
C3_2 C 0.8026(2) 0.00378(12) 0.21440(11) 0.0341(4) Uani 1 1 d . . . . .
H3_2 H 0.808128 -0.037177 0.171016 0.041 Uiso 1 1 calc R U . . .
C2_2 C 0.6815(2) 0.05946(12) 0.23501(10) 0.0315(4) Uani 1 1 d . . . . .
H2_2 H 0.605605 0.056374 0.204794 0.038 Uiso 1 1 calc R U . . .
C1_2 C 0.66923(18) 0.11996(11) 0.29944(10) 0.0273(4) Uani 1 1 d . . . . .
C1_3 C 0.22365(17) 0.21390(11) 0.47300(10) 0.0267(3) Uani 1 1 d . . . . .
C2_3 C 0.12512(18) 0.15583(13) 0.47820(11) 0.0331(4) Uani 1 1 d . . . . .
H2_3 H 0.122739 0.116819 0.434177 0.040 Uiso 1 1 calc R U . . .
C3_3 C 0.03010(19) 0.15353(13) 0.54625(12) 0.0357(4) Uani 1 1 d . . . . .
H3_3 H -0.037235 0.114149 0.548009 0.043 Uiso 1 1 calc R U . . .
C4_3 C 0.03420(18) 0.20926(13) 0.61179(11) 0.0334(4) Uani 1 1 d . . . . .
H4_3 H -0.030296 0.208101 0.658516 0.040 Uiso 1 1 calc R U . . .
C5_3 C 0.13257(19) 0.26624(12) 0.60847(11) 0.0326(4) Uani 1 1 d . . . . .
H5_3 H 0.136639 0.303511 0.653538 0.039 Uiso 1 1 calc R U . . .
C6_3 C 0.22596(19) 0.26941(12) 0.53936(11) 0.0303(4) Uani 1 1 d . . . . .
H6_3 H 0.291966 0.309784 0.537355 0.036 Uiso 1 1 calc R U . . .
C1_4 C 0.59738(17) 0.27030(11) 0.18040(10) 0.0275(4) Uani 1 1 d . . . . .
C2_4 C 0.5710(2) 0.25107(12) 0.10108(11) 0.0326(4) Uani 1 1 d . . . . .
H2_4 H 0.486975 0.231728 0.092656 0.039 Uiso 1 1 calc R U . . .
C3_4 C 0.6662(2) 0.25984(13) 0.03399(12) 0.0384(4) Uani 1 1 d . . . . .
H3_4 H 0.646679 0.246668 -0.019837 0.046 Uiso 1 1 calc R U . . .
C4_4 C 0.7888(2) 0.28755(13) 0.04525(12) 0.0396(5) Uani 1 1 d . . . . .
H4_4 H 0.854071 0.292838 -0.000523 0.048 Uiso 1 1 calc R U . . .
C5_4 C 0.8160(2) 0.30758(14) 0.12348(13) 0.0399(4) Uani 1 1 d . . . . .
H5_4 H 0.899875 0.327337 0.131422 0.048 Uiso 1 1 calc R U . . .
C6_4 C 0.72078(19) 0.29892(13) 0.19083(11) 0.0332(4) Uani 1 1 d . . . . .
H6_4 H 0.740482 0.312735 0.244435 0.040 Uiso 1 1 calc R U . . .
C1_5 C 0.32971(18) 0.37874(11) 0.19556(10) 0.0280(4) Uani 1 1 d . . . . .
C2_5 C 0.2140(2) 0.37245(13) 0.15657(11) 0.0343(4) Uani 1 1 d . . . . .
H2_5 H 0.157072 0.328489 0.176598 0.041 Uiso 1 1 calc R U . . .
C3_5 C 0.1802(2) 0.42932(14) 0.08883(12) 0.0431(5) Uani 1 1 d . . . . .
H3_5 H 0.100970 0.423841 0.062621 0.052 Uiso 1 1 calc R U . . .
C4_5 C 0.2619(3) 0.49410(14) 0.05941(12) 0.0460(5) Uani 1 1 d . . . . .
H4_5 H 0.240110 0.532190 0.012266 0.055 Uiso 1 1 calc R U . . .
C5_5 C 0.3751(2) 0.50309(13) 0.09880(12) 0.0413(5) Uani 1 1 d . . . . .
H5_5 H 0.429898 0.548512 0.079468 0.050 Uiso 1 1 calc R U . . .
C6_5 C 0.4096(2) 0.44615(12) 0.16664(11) 0.0329(4) Uani 1 1 d . . . . .
H6_5 H 0.487659 0.452992 0.193481 0.040 Uiso 1 1 calc R U . . .
C1_6 C 0.14968(18) 0.35651(11) 0.34951(10) 0.0277(4) Uani 1 1 d . . . . .
C2_6 C 0.02577(18) 0.32478(13) 0.34797(11) 0.0323(4) Uani 1 1 d . . . . .
H2_6 H 0.023365 0.264554 0.332145 0.039 Uiso 1 1 calc R U . . .
C3_6 C -0.0949(2) 0.38029(14) 0.36937(12) 0.0384(4) Uani 1 1 d . . . . .
H3_6 H -0.178864 0.357567 0.368600 0.046 Uiso 1 1 calc R U . . .
C4_6 C -0.0928(2) 0.46867(14) 0.39179(12) 0.0399(5) Uani 1 1 d . . . . .
H4_6 H -0.175058 0.506592 0.406234 0.048 Uiso 1 1 calc R U . . .
C5_6 C 0.0294(2) 0.50119(14) 0.39300(13) 0.0409(5) Uani 1 1 d . . . . .
H5_6 H 0.031245 0.561718 0.408177 0.049 Uiso 1 1 calc R U . . .
C6_6 C 0.14995(19) 0.44557(12) 0.37204(12) 0.0345(4) Uani 1 1 d . . . . .
H6_6 H 0.233606 0.468597 0.373095 0.041 Uiso 1 1 calc R U . . .
C1_7 C 0.4078(2) 0.2606(2) 0.74792(16) 0.0611(7) Uani 1 1 d . . . . .
H1_7 H 0.426436 0.248921 0.690780 0.073 Uiso 1 1 calc R U . . .
C2_7 C 0.4287(2) 0.19107(19) 0.80629(17) 0.0581(6) Uani 1 1 d . . . . .
H2_7 H 0.462031 0.131259 0.789828 0.070 Uiso 1 1 calc R U . . .
C3_7 C 0.4008(3) 0.2085(2) 0.88910(16) 0.0581(6) Uani 1 1 d . . . . .
H3_7 H 0.413803 0.160345 0.929764 0.070 Uiso 1 1 calc R U . . .
C4_7 C 0.3545(2) 0.2951(2) 0.91306(15) 0.0567(6) Uani 1 1 d . . . . .
H4_7 H 0.336598 0.306898 0.970221 0.068 Uiso 1 1 calc R U . . .
C5_7 C 0.3341(2) 0.36421(19) 0.85496(17) 0.0574(6) Uani 1 1 d . . . . .
H5_7 H 0.302023 0.424096 0.871686 0.069 Uiso 1 1 calc R U . . .
C6_7 C 0.3600(2) 0.3474(2) 0.77176(16) 0.0596(6) Uani 1 1 d . . . . .
H6_7 H 0.344872 0.395480 0.731211 0.072 Uiso 1 1 calc R U . . .
C1_8 C 0.1456(2) 0.64368(16) 0.21457(13) 0.0499(6) Uani 1 1 d . . . . .
H1_8 H 0.171944 0.584627 0.237992 0.060 Uiso 1 1 calc R U . . .
C2_8 C 0.2357(2) 0.70641(19) 0.20552(13) 0.0505(6) Uani 1 1 d . . . . .
H2_8 H 0.323949 0.690813 0.223272 0.061 Uiso 1 1 calc R U . . .
C3_8 C 0.1978(2) 0.79186(17) 0.17071(13) 0.0482(6) Uani 1 1 d . . . . .
H3_8 H 0.260145 0.834936 0.164153 0.058 Uiso 1 1 calc R U . . .
C4_8 C 0.0707(2) 0.81447(15) 0.14571(13) 0.0462(5) Uani 1 1 d . . . . .
H4_8 H 0.044853 0.873297 0.121664 0.055 Uiso 1 1 calc R U . . .
C5_8 C -0.0203(2) 0.75228(17) 0.15519(13) 0.0479(5) Uani 1 1 d . . . . .
H5_8 H -0.108879 0.768376 0.138022 0.058 Uiso 1 1 calc R U . . .
C6_8 C 0.0174(2) 0.66673(16) 0.18962(14) 0.0478(5) Uani 1 1 d . . . . .
H6_8 H -0.045136 0.623752 0.196105 0.057 Uiso 1 1 calc R U . . .
C1_10 C 0.5278(2) 0.41717(14) 0.54206(14) 0.0447(5) Uani 1 1 d . . . . .
H1_10 H 0.547042 0.360228 0.571059 0.054 Uiso 1 1 calc R U . . .
C2_10 C 0.5102(2) 0.49671(14) 0.58451(14) 0.0415(5) Uani 1 1 d . . . . .
H2_10 H 0.517139 0.494312 0.642569 0.050 Uiso 1 1 calc R U . . .
C3_10 C 0.4824(2) 0.57961(14) 0.54231(14) 0.0436(5) Uani 1 1 d . . . . .
H3_10 H 0.470411 0.634254 0.571308 0.052 Uiso 1 1 calc R U . . .
C1_11 C 0.1535(3) 0.13175(16) 0.12990(19) 0.0509(8) Uani 0.723(5) 1 d G U P A 1
H1_11 H 0.102914 0.177267 0.163175 0.061 Uiso 0.723(5) 1 calc R U P A 1
C2_11 C 0.2879(3) 0.10168(19) 0.14298(12) 0.0469(7) Uani 0.723(5) 1 d G U P A 1
H2_11 H 0.329034 0.126634 0.185206 0.056 Uiso 0.723(5) 1 calc R U P A 1
C3_11 C 0.36192(18) 0.03508(17) 0.0943(2) 0.0511(8) Uani 0.723(5) 1 d G U P A 1
H3_11 H 0.453720 0.014528 0.103233 0.061 Uiso 0.723(5) 1 calc R U P A 1
C4_11 C 0.3017(2) -0.00143(18) 0.03251(18) 0.0482(7) Uani 0.723(5) 1 d G U P A 1
H4_11 H 0.352287 -0.046945 -0.000771 0.058 Uiso 0.723(5) 1 calc R U P A 1
C5_11 C 0.1673(3) 0.0286(2) 0.01942(12) 0.0426(7) Uani 0.723(5) 1 d G U P A 1
H5_11 H 0.126167 0.003686 -0.022803 0.051 Uiso 0.723(5) 1 calc R U P A 1
C6_11 C 0.09328(17) 0.09524(17) 0.0681(2) 0.0476(7) Uani 0.723(5) 1 d G U P A 1
H6_11 H 0.001479 0.115792 0.059169 0.057 Uiso 0.723(5) 1 calc R U P A 1
C1_111 C 0.2177(10) 0.0041(5) 0.0149(3) 0.0474(12) Uani 0.277(5) 1 d G U P A 2
H1_111 H 0.209649 -0.031667 -0.030591 0.057 Uiso 0.277(5) 1 calc R U P A 2
C2_111 C 0.3249(7) -0.0187(4) 0.0640(5) 0.0484(12) Uani 0.277(5) 1 d G U P A 2
H2_111 H 0.390082 -0.070086 0.052019 0.058 Uiso 0.277(5) 1 calc R U P A 2
C3_111 C 0.3366(7) 0.0335(5) 0.1305(5) 0.0466(12) Uani 0.277(5) 1 d G U P A 2
H3_111 H 0.409891 0.017944 0.164086 0.056 Uiso 0.277(5) 1 calc R U P A 2
C4_111 C 0.2412(9) 0.1087(5) 0.1480(3) 0.0461(12) Uani 0.277(5) 1 d G U P A 2
H4_111 H 0.249267 0.144392 0.193543 0.055 Uiso 0.277(5) 1 calc R U P A 2
C5_111 C 0.1340(7) 0.1315(4) 0.0990(5) 0.0489(13) Uani 0.277(5) 1 d G U P A 2
H5_111 H 0.068832 0.182812 0.110935 0.059 Uiso 0.277(5) 1 calc R U P A 2
C6_111 C 0.1223(8) 0.0792(5) 0.0324(5) 0.0500(12) Uani 0.277(5) 1 d G U P A 2
H6_111 H 0.049021 0.094784 -0.001133 0.060 Uiso 0.277(5) 1 calc R U P A 2

loop_
_atom_site_aniso_label
_atom_site_aniso_U_11
_atom_site_aniso_U_22
_atom_site_aniso_U_33
_atom_site_aniso_U_23
_atom_site_aniso_U_13
_atom_site_aniso_U_12
N1_1 0.0271(7) 0.0203(6) 0.0221(6) 0.0016(5) 0.0003(5) -0.0009(5)
K1_1 0.0360(2) 0.0301(2) 0.0348(2) 0.00928(15) 0.01055(16) 0.00752(15)
C2_1 0.0295(8) 0.0195(7) 0.0245(8) -0.0002(6) 0.0000(7) -0.0021(6)
B2_1 0.0269(9) 0.0219(9) 0.0221(8) 0.0015(7) 0.0036(7) 0.0002(7)
C3_1 0.0291(8) 0.0259(8) 0.0218(8) -0.0020(6) 0.0014(7) -0.0010(6)
C4_1 0.0351(9) 0.0263(8) 0.0278(8) -0.0013(7) 0.0021(7) -0.0019(7)
C6_1 0.0270(8) 0.0215(8) 0.0269(8) -0.0015(6) 0.0035(7) -0.0011(6)
C5_1 0.0263(8) 0.0196(7) 0.0239(8) -0.0011(6) 0.0028(6) -0.0008(6)
C9_1 0.0280(8) 0.0266(8) 0.0236(8) -0.0012(6) 0.0000(6) 0.0000(6)
C8_1 0.0292(8) 0.0333(9) 0.0265(8) -0.0073(7) -0.0032(7) -0.0002(7)
C7_1 0.0308(9) 0.0256(8) 0.0335(9) -0.0079(7) 0.0009(7) -0.0039(7)
C10_1 0.0251(8) 0.0236(8) 0.0214(7) 0.0003(6) 0.0023(6) -0.0002(6)
C1_1 0.0281(8) 0.0224(8) 0.0255(8) -0.0023(6) 0.0022(7) -0.0012(6)
B1_1 0.0221(8) 0.0192(8) 0.0195(8) -0.0032(6) 0.0010(7) -0.0015(6)
C6_2 0.0398(10) 0.0293(9) 0.0298(9) -0.0061(7) 0.0040(8) -0.0045(7)
C5_2 0.0356(10) 0.0362(10) 0.0386(10) -0.0033(8) -0.0009(8) -0.0054(8)
C4_2 0.0356(9) 0.0313(9) 0.0327(9) 0.0005(7) 0.0077(8) 0.0013(7)
C3_2 0.0447(10) 0.0288(9) 0.0256(8) -0.0036(7) 0.0042(8) 0.0024(8)
C2_2 0.0409(10) 0.0273(9) 0.0240(8) -0.0015(7) -0.0007(7) 0.0021(7)
C1_2 0.0369(9) 0.0204(7) 0.0222(8) 0.0031(6) 0.0056(7) -0.0023(7)
C1_3 0.0291(8) 0.0221(8) 0.0263(8) 0.0021(6) -0.0005(7) 0.0028(6)
C2_3 0.0320(9) 0.0352(10) 0.0319(9) -0.0066(7) -0.0013(7) -0.0023(7)
C3_3 0.0304(9) 0.0371(10) 0.0383(10) -0.0012(8) 0.0009(8) -0.0032(8)
C4_3 0.0305(9) 0.0343(9) 0.0308(9) 0.0006(7) 0.0037(7) 0.0074(7)
C5_3 0.0384(10) 0.0262(8) 0.0299(9) -0.0040(7) 0.0005(8) 0.0063(7)
C6_3 0.0364(9) 0.0235(8) 0.0297(9) -0.0018(7) -0.0008(7) -0.0002(7)
C1_4 0.0304(9) 0.0251(8) 0.0241(8) 0.0021(6) 0.0035(7) 0.0012(7)
C2_4 0.0371(10) 0.0321(9) 0.0270(9) -0.0014(7) 0.0037(7) -0.0031(7)
C3_4 0.0500(11) 0.0347(10) 0.0265(9) -0.0018(7) 0.0088(8) 0.0009(8)
C4_4 0.0444(11) 0.0319(10) 0.0358(10) 0.0036(8) 0.0168(9) 0.0029(8)
C5_4 0.0335(10) 0.0374(10) 0.0455(11) 0.0071(8) 0.0061(9) -0.0035(8)
C6_4 0.0343(9) 0.0327(9) 0.0307(9) 0.0015(7) 0.0018(7) -0.0023(7)
C1_5 0.0368(9) 0.0207(8) 0.0235(8) 0.0001(6) 0.0021(7) 0.0027(7)
C2_5 0.0429(10) 0.0283(9) 0.0296(9) 0.0021(7) -0.0037(8) 0.0015(8)
C3_5 0.0563(13) 0.0371(11) 0.0334(10) 0.0012(8) -0.0106(9) 0.0063(9)
C4_5 0.0742(15) 0.0296(10) 0.0283(9) 0.0064(7) -0.0038(10) 0.0098(10)
C5_5 0.0631(13) 0.0241(9) 0.0315(9) 0.0040(7) 0.0086(9) 0.0011(9)
C6_5 0.0427(10) 0.0232(8) 0.0293(9) 0.0004(7) 0.0073(8) 0.0005(7)
C1_6 0.0317(9) 0.0246(8) 0.0243(8) 0.0009(6) 0.0017(7) 0.0016(7)
C2_6 0.0324(9) 0.0321(9) 0.0314(9) -0.0049(7) -0.0005(7) -0.0003(7)
C3_6 0.0312(9) 0.0447(11) 0.0374(10) -0.0044(8) -0.0008(8) 0.0019(8)
C4_6 0.0349(10) 0.0416(11) 0.0378(10) -0.0046(8) 0.0011(8) 0.0125(8)
C5_6 0.0431(11) 0.0308(10) 0.0451(11) -0.0065(8) 0.0006(9) 0.0068(8)
C6_6 0.0338(9) 0.0263(9) 0.0413(10) -0.0023(7) 0.0020(8) 0.0005(7)
C1_7 0.0336(11) 0.106(2) 0.0455(13) -0.0206(14) 0.0028(10) -0.0136(13)
C2_7 0.0409(12) 0.0638(16) 0.0715(17) -0.0223(13) -0.0049(12) -0.0059(11)
C3_7 0.0485(13) 0.0665(16) 0.0594(15) 0.0005(12) -0.0113(11) -0.0049(12)
C4_7 0.0470(13) 0.0792(18) 0.0428(12) -0.0133(12) -0.0064(10) 0.0015(12)
C5_7 0.0444(13) 0.0624(16) 0.0666(16) -0.0139(13) -0.0079(11) -0.0054(11)
C6_7 0.0435(13) 0.0784(18) 0.0572(15) 0.0127(13) -0.0065(11) -0.0142(12)
C1_8 0.0572(14) 0.0446(12) 0.0402(11) -0.0029(9) 0.0123(10) 0.0093(10)
C2_8 0.0331(10) 0.0809(18) 0.0360(11) -0.0185(11) 0.0008(9) 0.0015(11)
C3_8 0.0524(13) 0.0578(14) 0.0368(11) -0.0240(10) 0.0165(10) -0.0212(11)
C4_8 0.0603(14) 0.0407(11) 0.0332(10) -0.0089(8) 0.0106(10) 0.0024(10)
C5_8 0.0357(11) 0.0656(15) 0.0402(11) -0.0182(10) 0.0006(9) 0.0052(10)
C6_8 0.0462(12) 0.0489(12) 0.0482(12) -0.0183(10) 0.0192(10) -0.0155(10)
C1_10 0.0512(12) 0.0269(9) 0.0554(13) 0.0033(8) -0.0058(10) -0.0049(9)
C2_10 0.0442(11) 0.0362(10) 0.0452(11) 0.0002(9) -0.0030(9) -0.0108(9)
C3_10 0.0499(12) 0.0279(9) 0.0529(12) -0.0059(8) -0.0005(10) -0.0063(8)
C1_11 0.0586(16) 0.0485(14) 0.0491(17) -0.0086(13) -0.0063(15) -0.0160(13)
C2_11 0.0568(18) 0.0463(14) 0.0415(13) 0.0027(12) -0.0085(13) -0.0199(14)
C3_11 0.0553(16) 0.0515(15) 0.0480(17) 0.0010(15) -0.0160(14) -0.0061(13)
C4_11 0.0530(16) 0.0477(15) 0.0444(16) -0.0046(13) -0.0086(14) -0.0049(13)
C5_11 0.0427(16) 0.0494(16) 0.0369(12) -0.0008(12) -0.0064(12) -0.0090(13)
C6_11 0.0473(15) 0.0498(15) 0.0466(17) -0.0061(14) -0.0036(13) -0.0080(12)
C1_111 0.052(2) 0.050(2) 0.041(2) 0.001(2) -0.010(2) -0.008(2)
C2_111 0.053(2) 0.051(2) 0.042(2) 0.000(2) -0.008(2) -0.007(2)
C3_111 0.051(2) 0.049(2) 0.042(2) -0.001(2) -0.010(2) -0.010(2)
C4_111 0.053(2) 0.044(2) 0.044(2) 0.001(2) -0.014(2) -0.011(2)
C5_111 0.055(2) 0.050(2) 0.045(2) -0.004(2) -0.015(2) -0.008(2)
C6_111 0.054(2) 0.054(2) 0.045(2) -0.002(2) -0.016(2) -0.009(2)

loop_
_atom_type_symbol
_atom_type_description
_atom_type_scat_dispersion_real
_atom_type_scat_dispersion_imag
_atom_type_scat_source
C C 0.0181 0.0091 'International Tables Vol C Tables 4.2.6.8 and 6.1.1.4'
H H 0.0000 0.0000 'International Tables Vol C Tables 4.2.6.8 and 6.1.1.4'
B B 0.0090 0.0039 'International Tables Vol C Tables 4.2.6.8 and 6.1.1.4'
N N 0.0311 0.0180 'International Tables Vol C Tables 4.2.6.8 and 6.1.1.4'
K K 0.3868 1.0657 'International Tables Vol C Tables 4.2.6.8 and 6.1.1.4'

loop_
_exptl_crystal_face_index_h
_exptl_crystal_face_index_k
_exptl_crystal_face_index_l
_exptl_crystal_face_perp_dist
1 0 -1 0.0287
1 1 1 0.0101
-1 -1 1 0.0656
0 -1 -1 0.0156
0 1 1 0.0136
-1 0 -1 0.0516
1 0 1 0.0103
0 -1 0 0.0038
0 1 0 0.0160

loop_
_geom_angle_atom_site_label_1
_geom_angle_atom_site_label_2
_geom_angle_atom_site_label_3
_geom_angle
_geom_angle_site_symmetry_1
_geom_angle_site_symmetry_3
_geom_angle_publ_flag
B1_1 N1_1 C4_1 118.74(14) . . ?
B1_1 N1_1 B2_1 120.50(13) . . ?
C4_1 N1_1 B2_1 120.50(13) . . ?
C5_1 K1_1 C10_1 29.29(4) . . ?
C5_1 K1_1 C2_3 95.96(5) . . ?
C10_1 K1_1 C2_3 120.71(5) . . ?
C5_1 K1_1 C2_2 114.84(5) . 2_656 ?
C10_1 K1_1 C2_2 86.42(5) . 2_656 ?
C2_3 K1_1 C2_2 145.79(5) . 2_656 ?
C5_1 K1_1 C3_3 121.70(5) . . ?
C10_1 K1_1 C3_3 146.80(5) . . ?
C2_3 K1_1 C3_3 26.29(5) . . ?
C2_2 K1_1 C3_3 122.73(5) 2_656 . ?
C5_1 K1_1 B2_1 28.97(5) . . ?
C10_1 K1_1 B2_1 51.00(5) . . ?
C2_3 K1_1 B2_1 69.85(5) . . ?
C2_2 K1_1 B2_1 134.50(5) 2_656 . ?
C3_3 K1_1 B2_1 96.13(5) . . ?
C5_1 K1_1 C1_2 106.29(5) . 2_656 ?
C10_1 K1_1 C1_2 77.57(5) . 2_656 ?
C2_3 K1_1 C1_2 132.86(5) . 2_656 ?
C2_2 K1_1 C1_2 26.37(4) 2_656 2_656 ?
C3_3 K1_1 C1_2 120.72(5) . 2_656 ?
B2_1 K1_1 C1_2 115.10(5) . 2_656 ?
C5_1 K1_1 B2_1 51.14(5) . 2_656 ?
C10_1 K1_1 B2_1 29.06(5) . 2_656 ?
C2_3 K1_1 B2_1 116.00(5) . 2_656 ?
C2_2 K1_1 B2_1 76.80(5) 2_656 2_656 ?
C3_3 K1_1 B2_1 134.84(5) . 2_656 ?
B2_1 K1_1 B2_1 58.25(6) . 2_656 ?
C1_2 K1_1 B2_1 58.00(5) 2_656 2_656 ?
C5_1 K1_1 C1_3 76.89(5) . . ?
C10_1 K1_1 C1_3 105.55(4) . . ?
C2_3 K1_1 C1_3 26.27(5) . . ?
C2_2 K1_1 C1_3 167.96(5) 2_656 . ?
C3_3 K1_1 C1_3 46.37(5) . . ?
B2_1 K1_1 C1_3 57.29(5) . . ?
C1_2 K1_1 C1_3 156.75(5) 2_656 . ?
B2_1 K1_1 C1_3 114.35(5) 2_656 . ?
C5_1 K1_1 C3_2 138.31(5) . 2_656 ?
C10_1 K1_1 C3_2 111.58(5) . 2_656 ?
C2_3 K1_1 C3_2 125.73(5) . 2_656 ?
C2_2 K1_1 C3_2 26.07(5) 2_656 2_656 ?
C3_3 K1_1 C3_2 99.88(5) . 2_656 ?
B2_1 K1_1 C3_2 160.43(5) . 2_656 ?
C1_2 K1_1 C3_2 46.35(4) 2_656 2_656 ?
B2_1 K1_1 C3_2 102.24(5) 2_656 2_656 ?
C1_3 K1_1 C3_2 141.98(5) . 2_656 ?
C5_1 K1_1 C6_2 119.29(5) . 2_656 ?
C10_1 K1_1 C6_2 94.68(5) . 2_656 ?
C2_3 K1_1 C6_2 107.31(5) . 2_656 ?
C2_2 K1_1 C6_2 45.30(5) 2_656 2_656 ?
C3_3 K1_1 C6_2 96.15(5) . 2_656 ?
B2_1 K1_1 C6_2 114.55(5) . 2_656 ?
C1_2 K1_1 C6_2 25.83(5) 2_656 2_656 ?
B2_1 K1_1 C6_2 68.32(5) 2_656 2_656 ?
C1_3 K1_1 C6_2 132.67(5) . 2_656 ?
C3_2 K1_1 C6_2 52.68(5) 2_656 2_656 ?
C5_1 K1_1 C6_3 83.13(5) . . ?
C10_1 K1_1 C6_3 111.60(5) . . ?
C2_3 K1_1 C6_3 45.48(5) . . ?
C2_2 K1_1 C6_3 147.42(5) 2_656 . ?
C3_3 K1_1 C6_3 52.93(5) . . ?
B2_1 K1_1 C6_3 73.96(5) . . ?
C1_2 K1_1 C6_3 170.43(5) 2_656 . ?
B2_1 K1_1 C6_3 131.48(5) 2_656 . ?
C1_3 K1_1 C6_3 25.89(4) . . ?
C3_2 K1_1 C6_3 124.99(5) 2_656 . ?
C6_2 K1_1 C6_3 149.08(5) 2_656 . ?
C3_1 C2_1 C1_1 119.46(15) . . ?
C3_1 C2_1 C1_5 119.48(14) . . ?
C1_1 C2_1 C1_5 120.98(15) . . ?
C5_1 B2_1 C10_1 119.03(15) . 2_656 ?
C5_1 B2_1 N1_1 121.85(15) . . ?
C10_1 B2_1 N1_1 119.12(15) 2_656 . ?
C5_1 B2_1 K1_1 68.99(9) . . ?
C10_1 B2_1 K1_1 82.20(9) 2_656 . ?
N1_1 B2_1 K1_1 119.56(10) . . ?
C5_1 B2_1 K1_1 82.34(9) . 2_656 ?
C10_1 B2_1 K1_1 68.90(9) 2_656 2_656 ?
N1_1 B2_1 K1_1 118.66(10) . 2_656 ?
K1_1 B2_1 K1_1 121.75(6) . 2_656 ?
C2_1 C3_1 C4_1 119.93(15) . . ?
C2_1 C3_1 C1_4 121.57(15) . . ?
C4_1 C3_1 C1_4 118.41(14) . . ?
N1_1 C4_1 C3_1 120.26(15) . . ?
N1_1 C4_1 C1_2 120.69(14) . . ?
C3_1 C4_1 C1_2 118.92(14) . . ?
C7_1 C6_1 C5_1 123.51(16) . . ?
C7_1 C6_1 H6_1 118.2 . . ?
C5_1 C6_1 H6_1 118.2 . . ?
C6_1 C5_1 C10_1 117.01(15) . . ?
C6_1 C5_1 B2_1 122.50(15) . . ?
C10_1 C5_1 B2_1 120.44(14) . . ?
C6_1 C5_1 K1_1 110.54(10) . . ?
C10_1 C5_1 K1_1 75.58(9) . . ?
B2_1 C5_1 K1_1 82.04(9) . . ?
C6_1 C5_1 K1_1 127.27(10) . 2_656 ?
C10_1 C5_1 K1_1 76.62(8) . 2_656 ?
B2_1 C5_1 K1_1 70.32(9) . 2_656 ?
K1_1 C5_1 K1_1 122.14(5) . 2_656 ?
C8_1 C9_1 C10_1 123.31(16) . . ?
C8_1 C9_1 H9_1 118.3 . . ?
C10_1 C9_1 H9_1 118.3 . . ?
C9_1 C8_1 C7_1 119.59(16) . . ?
C9_1 C8_1 H8_1 120.2 . . ?
C7_1 C8_1 H8_1 120.2 . . ?
C6_1 C7_1 C8_1 119.59(16) . . ?
C6_1 C7_1 H7_1 120.2 . . ?
C8_1 C7_1 H7_1 120.2 . . ?
C9_1 C10_1 C5_1 116.98(15) . . ?
C9_1 C10_1 B2_1 122.45(15) . 2_656 ?
C5_1 C10_1 B2_1 120.53(15) . 2_656 ?
C9_1 C10_1 K1_1 111.13(10) . . ?
C5_1 C10_1 K1_1 75.13(9) . . ?
B2_1 C10_1 K1_1 82.04(9) 2_656 . ?
C9_1 C10_1 K1_1 126.60(10) . 2_656 ?
C5_1 C10_1 K1_1 77.22(8) . 2_656 ?
B2_1 C10_1 K1_1 70.24(9) 2_656 2_656 ?
K1_1 C10_1 K1_1 122.22(5) . 2_656 ?
C2_1 C1_1 B1_1 119.83(15) . . ?
C2_1 C1_1 C1_6 121.24(15) . . ?
B1_1 C1_1 C1_6 118.82(14) . . ?
N1_1 B1_1 C1_1 121.65(15) . . ?
N1_1 B1_1 C1_3 119.49(14) . . ?
C1_1 B1_1 C1_3 118.83(14) . . ?
C1_2 C6_2 C5_2 121.25(16) . . ?
C1_2 C6_2 K1_1 75.41(10) . 2_656 ?
C5_2 C6_2 K1_1 79.55(11) . 2_656 ?
C1_2 C6_2 H6_2 119.4 . . ?
C5_2 C6_2 H6_2 119.4 . . ?
K1_1 C6_2 H6_2 116.2 2_656 . ?
C4_2 C5_2 C6_2 120.60(18) . . ?
C4_2 C5_2 K1_1 77.20(11) . 2_656 ?
C6_2 C5_2 K1_1 75.03(11) . 2_656 ?
C4_2 C5_2 H5_2 119.7 . . ?
C6_2 C5_2 H5_2 119.7 . . ?
K1_1 C5_2 H5_2 119.0 2_656 . ?
C3_2 C4_2 C5_2 119.27(17) . . ?
C3_2 C4_2 K1_1 74.63(11) . 2_656 ?
C5_2 C4_2 K1_1 77.62(11) . 2_656 ?
C3_2 C4_2 H4_2 120.4 . . ?
C5_2 C4_2 H4_2 120.4 . . ?
K1_1 C4_2 H4_2 118.3 2_656 . ?
C4_2 C3_2 C2_2 120.06(17) . . ?
C4_2 C3_2 K1_1 80.07(11) . 2_656 ?
C2_2 C3_2 K1_1 75.02(10) . 2_656 ?
C4_2 C3_2 H3_2 120.0 . . ?
C2_2 C3_2 H3_2 120.0 . . ?
K1_1 C3_2 H3_2 115.5 2_656 . ?
C3_2 C2_2 C1_2 121.45(18) . . ?
C3_2 C2_2 K1_1 78.90(10) . 2_656 ?
C1_2 C2_2 K1_1 77.73(10) . 2_656 ?
C3_2 C2_2 H2_2 119.3 . . ?
C1_2 C2_2 H2_2 119.3 . . ?
K1_1 C2_2 H2_2 114.5 2_656 . ?
C6_2 C1_2 C2_2 117.36(16) . . ?
C6_2 C1_2 C4_1 124.03(15) . . ?
C2_2 C1_2 C4_1 118.47(16) . . ?
C6_2 C1_2 K1_1 78.76(10) . 2_656 ?
C2_2 C1_2 K1_1 75.91(10) . 2_656 ?
C4_1 C1_2 K1_1 118.50(10) . 2_656 ?
C2_3 C1_3 C6_3 117.84(16) . . ?
C2_3 C1_3 B1_1 122.26(15) . . ?
C6_3 C1_3 B1_1 119.64(15) . . ?
C2_3 C1_3 K1_1 74.51(10) . . ?
C6_3 C1_3 K1_1 79.23(10) . . ?
B1_1 C1_3 K1_1 121.09(10) . . ?
C3_3 C2_3 C1_3 121.64(17) . . ?
C3_3 C2_3 K1_1 78.84(11) . . ?
C1_3 C2_3 K1_1 79.22(10) . . ?
C3_3 C2_3 H2_3 119.2 . . ?
C1_3 C2_3 H2_3 119.2 . . ?
K1_1 C2_3 H2_3 113.0 . . ?
C2_3 C3_3 C4_3 119.64(18) . . ?
C2_3 C3_3 K1_1 74.87(11) . . ?
C4_3 C3_3 K1_1 79.84(11) . . ?
C2_3 C3_3 H3_3 120.2 . . ?
C4_3 C3_3 H3_3 120.2 . . ?
K1_1 C3_3 H3_3 115.8 . . ?
C5_3 C4_3 C3_3 119.62(17) . . ?
C5_3 C4_3 K1_1 78.04(10) . . ?
C3_3 C4_3 K1_1 74.36(10) . . ?
C5_3 C4_3 H4_3 120.2 . . ?
C3_3 C4_3 H4_3 120.2 . . ?
K1_1 C4_3 H4_3 118.3 . . ?
C4_3 C5_3 C6_3 120.41(16) . . ?
C4_3 C5_3 K1_1 76.70(10) . . ?
C6_3 C5_3 K1_1 76.40(10) . . ?
C4_3 C5_3 H5_3 119.8 . . ?
C6_3 C5_3 H5_3 119.8 . . ?
K1_1 C5_3 H5_3 117.9 . . ?
C5_3 C6_3 C1_3 120.83(17) . . ?
C5_3 C6_3 K1_1 78.08(10) . . ?
C1_3 C6_3 K1_1 74.87(10) . . ?
C5_3 C6_3 H6_3 119.6 . . ?
C1_3 C6_3 H6_3 119.6 . . ?
K1_1 C6_3 H6_3 118.3 . . ?
C6_4 C1_4 C2_4 118.38(16) . . ?
C6_4 C1_4 C3_1 120.06(15) . . ?
C2_4 C1_4 C3_1 121.52(16) . . ?
C3_4 C2_4 C1_4 120.76(18) . . ?
C3_4 C2_4 H2_4 119.6 . . ?
C1_4 C2_4 H2_4 119.6 . . ?
C4_4 C3_4 C2_4 120.31(18) . . ?
C4_4 C3_4 H3_4 119.8 . . ?
C2_4 C3_4 H3_4 119.8 . . ?
C3_4 C4_4 C5_4 119.59(17) . . ?
C3_4 C4_4 H4_4 120.2 . . ?
C5_4 C4_4 H4_4 120.2 . . ?
C4_4 C5_4 C6_4 120.26(19) . . ?
C4_4 C5_4 H5_4 119.9 . . ?
C6_4 C5_4 H5_4 119.9 . . ?
C1_4 C6_4 C5_4 120.70(18) . . ?
C1_4 C6_4 H6_4 119.6 . . ?
C5_4 C6_4 H6_4 119.6 . . ?
C2_5 C1_5 C6_5 118.40(16) . . ?
C2_5 C1_5 C2_1 119.84(16) . . ?
C6_5 C1_5 C2_1 121.63(17) . . ?
C3_5 C2_5 C1_5 121.08(19) . . ?
C3_5 C2_5 H2_5 119.5 . . ?
C1_5 C2_5 H2_5 119.5 . . ?
C4_5 C3_5 C2_5 120.0(2) . . ?
C4_5 C3_5 H3_5 120.0 . . ?
C2_5 C3_5 H3_5 120.0 . . ?
C5_5 C4_5 C3_5 119.75(18) . . ?
C5_5 C4_5 H4_5 120.1 . . ?
C3_5 C4_5 H4_5 120.1 . . ?
C4_5 C5_5 C6_5 120.5(2) . . ?
C4_5 C5_5 H5_5 119.7 . . ?
C6_5 C5_5 H5_5 119.7 . . ?
C5_5 C6_5 C1_5 120.24(19) . . ?
C5_5 C6_5 H6_5 119.9 . . ?
C1_5 C6_5 H6_5 119.9 . . ?
C2_6 C1_6 C6_6 118.31(16) . . ?
C2_6 C1_6 C1_1 121.78(15) . . ?
C6_6 C1_6 C1_1 119.76(16) . . ?
C1_6 C2_6 C3_6 120.78(17) . . ?
C1_6 C2_6 H2_6 119.6 . . ?
C3_6 C2_6 H2_6 119.6 . . ?
C4_6 C3_6 C2_6 120.15(19) . . ?
C4_6 C3_6 H3_6 119.9 . . ?
C2_6 C3_6 H3_6 119.9 . . ?
C5_6 C4_6 C3_6 119.66(17) . . ?
C5_6 C4_6 H4_6 120.2 . . ?
C3_6 C4_6 H4_6 120.2 . . ?
C4_6 C5_6 C6_6 120.18(18) . . ?
C4_6 C5_6 H5_6 119.9 . . ?
C6_6 C5_6 H5_6 119.9 . . ?
C5_6 C6_6 C1_6 120.92(18) . . ?
C5_6 C6_6 H6_6 119.5 . . ?
C1_6 C6_6 H6_6 119.5 . . ?
C2_7 C1_7 C6_7 120.3(2) . . ?
C2_7 C1_7 H1_7 119.9 . . ?
C6_7 C1_7 H1_7 119.9 . . ?
C1_7 C2_7 C3_7 119.5(2) . . ?
C1_7 C2_7 H2_7 120.2 . . ?
C3_7 C2_7 H2_7 120.2 . . ?
C4_7 C3_7 C2_7 120.3(3) . . ?
C4_7 C3_7 H3_7 119.8 . . ?
C2_7 C3_7 H3_7 119.8 . . ?
C5_7 C4_7 C3_7 120.1(2) . . ?
C5_7 C4_7 H4_7 120.0 . . ?
C3_7 C4_7 H4_7 120.0 . . ?
C4_7 C5_7 C6_7 120.2(3) . . ?
C4_7 C5_7 H5_7 119.9 . . ?
C6_7 C5_7 H5_7 119.9 . . ?
C1_7 C6_7 C5_7 119.6(3) . . ?
C1_7 C6_7 H6_7 120.2 . . ?
C5_7 C6_7 H6_7 120.2 . . ?
C6_8 C1_8 C2_8 119.9(2) . . ?
C6_8 C1_8 H1_8 120.1 . . ?
C2_8 C1_8 H1_8 120.1 . . ?
C1_8 C2_8 C3_8 120.1(2) . . ?
C1_8 C2_8 H2_8 120.0 . . ?
C3_8 C2_8 H2_8 120.0 . . ?
C4_8 C3_8 C2_8 120.0(2) . . ?
C4_8 C3_8 H3_8 120.0 . . ?
C2_8 C3_8 H3_8 120.0 . . ?
C3_8 C4_8 C5_8 120.3(2) . . ?
C3_8 C4_8 H4_8 119.9 . . ?
C5_8 C4_8 H4_8 119.9 . . ?
C6_8 C5_8 C4_8 119.9(2) . . ?
C6_8 C5_8 H5_8 120.0 . . ?
C4_8 C5_8 H5_8 120.0 . . ?
C1_8 C6_8 C5_8 119.9(2) . . ?
C1_8 C6_8 H6_8 120.0 . . ?
C5_8 C6_8 H6_8 120.0 . . ?
C3_10 C1_10 C2_10 120.2(2) 2_666 . ?
C3_10 C1_10 H1_10 119.9 2_666 . ?
C2_10 C1_10 H1_10 119.9 . . ?
C3_10 C2_10 C1_10 119.9(2) . . ?
C3_10 C2_10 H2_10 120.0 . . ?
C1_10 C2_10 H2_10 120.0 . . ?
C1_10 C3_10 C2_10 119.88(19) 2_666 . ?
C1_10 C3_10 H3_10 120.1 2_666 . ?
C2_10 C3_10 H3_10 120.1 . . ?
C2_11 C1_11 C6_11 120.0 . . ?
C2_11 C1_11 H1_11 120.0 . . ?
C6_11 C1_11 H1_11 120.0 . . ?
C1_11 C2_11 C3_11 120.0 . . ?
C1_11 C2_11 H2_11 120.0 . . ?
C3_11 C2_11 H2_11 120.0 . . ?
C4_11 C3_11 C2_11 120.0 . . ?
C4_11 C3_11 H3_11 120.0 . . ?
C2_11 C3_11 H3_11 120.0 . . ?
C5_11 C4_11 C3_11 120.0 . . ?
C5_11 C4_11 H4_11 120.0 . . ?
C3_11 C4_11 H4_11 120.0 . . ?
C4_11 C5_11 C6_11 120.0 . . ?
C4_11 C5_11 H5_11 120.0 . . ?
C6_11 C5_11 H5_11 120.0 . . ?
C5_11 C6_11 C1_11 120.0 . . ?
C5_11 C6_11 H6_11 120.0 . . ?
C1_11 C6_11 H6_11 120.0 . . ?
C2_111 C1_111 C6_111 120.0 . . ?
C2_111 C1_111 H1_111 120.0 . . ?
C6_111 C1_111 H1_111 120.0 . . ?
C3_111 C2_111 C1_111 120.0 . . ?
C3_111 C2_111 H2_111 120.0 . . ?
C1_111 C2_111 H2_111 120.0 . . ?
C2_111 C3_111 C4_111 120.0 . . ?
C2_111 C3_111 H3_111 120.0 . . ?
C4_111 C3_111 H3_111 120.0 . . ?
C5_111 C4_111 C3_111 120.0 . . ?
C5_111 C4_111 H4_111 120.0 . . ?
C3_111 C4_111 H4_111 120.0 . . ?
C4_111 C5_111 C6_111 120.0 . . ?
C4_111 C5_111 H5_111 120.0 . . ?
C6_111 C5_111 H5_111 120.0 . . ?
C5_111 C6_111 C1_111 120.0 . . ?
C5_111 C6_111 H6_111 120.0 . . ?
C1_111 C6_111 H6_111 120.0 . . ?

loop_
_geom_bond_atom_site_label_1
_geom_bond_atom_site_label_2
_geom_bond_distance
_geom_bond_site_symmetry_2
_geom_bond_publ_flag
N1_1 B1_1 1.399(2) . ?
N1_1 C4_1 1.412(2) . ?
N1_1 B2_1 1.559(2) . ?
K1_1 C5_1 2.9054(16) . ?
K1_1 C10_1 2.9112(16) . ?
K1_1 C2_3 3.0318(19) . ?
K1_1 C2_2 3.0666(18) 2_656 ?
K1_1 C3_3 3.081(2) . ?
K1_1 B2_1 3.0823(18) . ?
K1_1 C1_2 3.0894(16) 2_656 ?
K1_1 B2_1 3.0903(18) 2_656 ?
K1_1 C1_3 3.0905(17) . ?
K1_1 C3_2 3.1150(18) 2_656 ?
K1_1 C6_2 3.1312(19) 2_656 ?
K1_1 C6_3 3.1450(18) . ?
C2_1 C3_1 1.404(2) . ?
C2_1 C1_1 1.416(2) . ?
C2_1 C1_5 1.497(2) . ?
B2_1 C5_1 1.507(2) . ?
B2_1 C10_1 1.516(2) 2_656 ?
C3_1 C4_1 1.463(2) . ?
C3_1 C1_4 1.502(2) . ?
C4_1 C1_2 1.552(2) . ?
C6_1 C7_1 1.360(2) . ?
C6_1 C5_1 1.433(2) . ?
C6_1 H6_1 0.9500 . ?
C5_1 C10_1 1.471(2) . ?
C9_1 C8_1 1.366(2) . ?
C9_1 C10_1 1.434(2) . ?
C9_1 H9_1 0.9500 . ?
C8_1 C7_1 1.426(3) . ?
C8_1 H8_1 0.9500 . ?
C7_1 H7_1 0.9500 . ?
C1_1 B1_1 1.437(2) . ?
C1_1 C1_6 1.501(2) . ?
B1_1 C1_3 1.540(2) . ?
C6_2 C1_2 1.391(3) . ?
C6_2 C5_2 1.391(3) . ?
C6_2 H6_2 0.9500 . ?
C5_2 C4_2 1.388(3) . ?
C5_2 H5_2 0.9500 . ?
C4_2 C3_2 1.381(3) . ?
C4_2 H4_2 0.9500 . ?
C3_2 C2_2 1.395(2) . ?
C3_2 H3_2 0.9500 . ?
C2_2 C1_2 1.404(2) . ?
C2_2 H2_2 0.9500 . ?
C1_3 C2_3 1.392(3) . ?
C1_3 C6_3 1.398(2) . ?
C2_3 C3_3 1.391(3) . ?
C2_3 H2_3 0.9500 . ?
C3_3 C4_3 1.393(3) . ?
C3_3 H3_3 0.9500 . ?
C4_3 C5_3 1.381(3) . ?
C4_3 H4_3 0.9500 . ?
C5_3 C6_3 1.395(2) . ?
C5_3 H5_3 0.9500 . ?
C6_3 H6_3 0.9500 . ?
C1_4 C6_4 1.390(3) . ?
C1_4 C2_4 1.392(2) . ?
C2_4 C3_4 1.391(3) . ?
C2_4 H2_4 0.9500 . ?
C3_4 C4_4 1.379(3) . ?
C3_4 H3_4 0.9500 . ?
C4_4 C5_4 1.381(3) . ?
C4_4 H4_4 0.9500 . ?
C5_4 C6_4 1.394(3) . ?
C5_4 H5_4 0.9500 . ?
C6_4 H6_4 0.9500 . ?
C1_5 C2_5 1.388(3) . ?
C1_5 C6_5 1.401(2) . ?
C2_5 C3_5 1.387(3) . ?
C2_5 H2_5 0.9500 . ?
C3_5 C4_5 1.386(3) . ?
C3_5 H3_5 0.9500 . ?
C4_5 C5_5 1.378(3) . ?
C4_5 H4_5 0.9500 . ?
C5_5 C6_5 1.391(3) . ?
C5_5 H5_5 0.9500 . ?
C6_5 H6_5 0.9500 . ?
C1_6 C2_6 1.390(3) . ?
C1_6 C6_6 1.395(2) . ?
C2_6 C3_6 1.393(2) . ?
C2_6 H2_6 0.9500 . ?
C3_6 C4_6 1.387(3) . ?
C3_6 H3_6 0.9500 . ?
C4_6 C5_6 1.379(3) . ?
C4_6 H4_6 0.9500 . ?
C5_6 C6_6 1.392(3) . ?
C5_6 H5_6 0.9500 . ?
C6_6 H6_6 0.9500 . ?
C1_7 C2_7 1.370(4) . ?
C1_7 C6_7 1.377(4) . ?
C1_7 H1_7 0.9500 . ?
C2_7 C3_7 1.379(4) . ?
C2_7 H2_7 0.9500 . ?
C3_7 C4_7 1.373(4) . ?
C3_7 H3_7 0.9500 . ?
C4_7 C5_7 1.362(4) . ?
C4_7 H4_7 0.9500 . ?
C5_7 C6_7 1.382(4) . ?
C5_7 H5_7 0.9500 . ?
C6_7 H6_7 0.9500 . ?
C1_8 C6_8 1.375(3) . ?
C1_8 C2_8 1.378(3) . ?
C1_8 H1_8 0.9500 . ?
C2_8 C3_8 1.380(4) . ?
C2_8 H2_8 0.9500 . ?
C3_8 C4_8 1.364(3) . ?
C3_8 H3_8 0.9500 . ?
C4_8 C5_8 1.379(3) . ?
C4_8 H4_8 0.9500 . ?
C5_8 C6_8 1.378(3) . ?
C5_8 H5_8 0.9500 . ?
C6_8 H6_8 0.9500 . ?
C1_10 C3_10 1.381(3) 2_666 ?
C1_10 C2_10 1.385(3) . ?
C1_10 H1_10 0.9500 . ?
C2_10 C3_10 1.383(3) . ?
C2_10 H2_10 0.9500 . ?
C3_10 H3_10 0.9500 . ?
C1_11 C2_11 1.3900 . ?
C1_11 C6_11 1.3900 . ?
C1_11 H1_11 0.9500 . ?
C2_11 C3_11 1.3900 . ?
C2_11 H2_11 0.9500 . ?
C3_11 C4_11 1.3900 . ?
C3_11 H3_11 0.9500 . ?
C4_11 C5_11 1.3900 . ?
C4_11 H4_11 0.9500 . ?
C5_11 C6_11 1.3900 . ?
C5_11 H5_11 0.9500 . ?
C6_11 H6_11 0.9500 . ?
C1_111 C2_111 1.3900 . ?
C1_111 C6_111 1.3900 . ?
C1_111 H1_111 0.9500 . ?
C2_111 C3_111 1.3900 . ?
C2_111 H2_111 0.9500 . ?
C3_111 C4_111 1.3900 . ?
C3_111 H3_111 0.9500 . ?
C4_111 C5_111 1.3900 . ?
C4_111 H4_111 0.9500 . ?
C5_111 C6_111 1.3900 . ?
C5_111 H5_111 0.9500 . ?
C6_111 H6_111 0.9500 . ?

loop_
_geom_torsion_atom_site_label_1
_geom_torsion_atom_site_label_2
_geom_torsion_atom_site_label_3
_geom_torsion_atom_site_label_4
_geom_torsion
_geom_torsion_site_symmetry_1
_geom_torsion_site_symmetry_2
_geom_torsion_site_symmetry_3
_geom_torsion_site_symmetry_4
_geom_torsion_publ_flag
B1_1 N1_1 B2_1 C5_1 -99.92(19) . . . . ?
C4_1 N1_1 B2_1 C5_1 86.09(19) . . . . ?
B1_1 N1_1 B2_1 C10_1 80.33(19) . . . 2_656 ?
C4_1 N1_1 B2_1 C10_1 -93.66(19) . . . 2_656 ?
B1_1 N1_1 B2_1 K1_1 -17.56(19) . . . . ?
C4_1 N1_1 B2_1 K1_1 168.45(12) . . . . ?
B1_1 N1_1 B2_1 K1_1 160.83(11) . . . 2_656 ?
C4_1 N1_1 B2_1 K1_1 -13.16(19) . . . 2_656 ?
C1_1 C2_1 C3_1 C4_1 3.6(2) . . . . ?
C1_5 C2_1 C3_1 C4_1 -173.44(15) . . . . ?
C1_1 C2_1 C3_1 C1_4 -179.96(15) . . . . ?
C1_5 C2_1 C3_1 C1_4 3.0(2) . . . . ?
B1_1 N1_1 C4_1 C3_1 -1.3(2) . . . . ?
B2_1 N1_1 C4_1 C3_1 172.79(15) . . . . ?
B1_1 N1_1 C4_1 C1_2 -177.11(15) . . . . ?
B2_1 N1_1 C4_1 C1_2 -3.0(2) . . . . ?
C2_1 C3_1 C4_1 N1_1 -2.0(2) . . . . ?
C1_4 C3_1 C4_1 N1_1 -178.61(15) . . . . ?
C2_1 C3_1 C4_1 C1_2 173.86(15) . . . . ?
C1_4 C3_1 C4_1 C1_2 -2.7(2) . . . . ?
C7_1 C6_1 C5_1 C10_1 -0.2(2) . . . . ?
C7_1 C6_1 C5_1 B2_1 177.30(15) . . . . ?
C7_1 C6_1 C5_1 K1_1 83.66(17) . . . . ?
C7_1 C6_1 C5_1 K1_1 -93.68(18) . . . 2_656 ?
C10_1 B2_1 C5_1 C6_1 -177.02(14) 2_656 . . . ?
N1_1 B2_1 C5_1 C6_1 3.2(2) . . . . ?
K1_1 B2_1 C5_1 C6_1 -109.33(15) . . . . ?
K1_1 B2_1 C5_1 C6_1 122.32(14) 2_656 . . . ?
C10_1 B2_1 C5_1 C10_1 0.3(2) 2_656 . . . ?
N1_1 B2_1 C5_1 C10_1 -179.40(13) . . . . ?
K1_1 B2_1 C5_1 C10_1 68.04(13) . . . . ?
K1_1 B2_1 C5_1 C10_1 -60.31(13) 2_656 . . . ?
C10_1 B2_1 C5_1 K1_1 -67.70(14) 2_656 . . . ?
N1_1 B2_1 C5_1 K1_1 112.55(14) . . . . ?
K1_1 B2_1 C5_1 K1_1 -128.35(4) 2_656 . . . ?
C10_1 B2_1 C5_1 K1_1 60.66(13) 2_656 . . 2_656 ?
N1_1 B2_1 C5_1 K1_1 -119.09(15) . . . 2_656 ?
K1_1 B2_1 C5_1 K1_1 128.35(4) . . . 2_656 ?
C10_1 C9_1 C8_1 C7_1 -0.1(3) . . . . ?
C5_1 C6_1 C7_1 C8_1 0.7(2) . . . . ?
C9_1 C8_1 C7_1 C6_1 -0.5(2) . . . . ?
C8_1 C9_1 C10_1 C5_1 0.6(2) . . . . ?
C8_1 C9_1 C10_1 B2_1 -176.96(15) . . . 2_656 ?
C8_1 C9_1 C10_1 K1_1 -82.96(17) . . . . ?
C8_1 C9_1 C10_1 K1_1 94.58(18) . . . 2_656 ?
C6_1 C5_1 C10_1 C9_1 -0.5(2) . . . . ?
B2_1 C5_1 C10_1 C9_1 -177.99(14) . . . . ?
K1_1 C5_1 C10_1 C9_1 -106.47(13) . . . . ?
K1_1 C5_1 C10_1 C9_1 124.79(13) 2_656 . . . ?
C6_1 C5_1 C10_1 B2_1 177.16(14) . . . 2_656 ?
B2_1 C5_1 C10_1 B2_1 -0.4(2) . . . 2_656 ?
K1_1 C5_1 C10_1 B2_1 71.17(13) . . . 2_656 ?
K1_1 C5_1 C10_1 B2_1 -57.58(13) 2_656 . . 2_656 ?
C6_1 C5_1 C10_1 K1_1 105.99(13) . . . . ?
B2_1 C5_1 C10_1 K1_1 -71.52(13) . . . . ?
K1_1 C5_1 C10_1 K1_1 -128.74(4) 2_656 . . . ?
C6_1 C5_1 C10_1 K1_1 -125.27(13) . . . 2_656 ?
B2_1 C5_1 C10_1 K1_1 57.22(13) . . . 2_656 ?
K1_1 C5_1 C10_1 K1_1 128.74(4) . . . 2_656 ?
C3_1 C2_1 C1_1 B1_1 -1.9(2) . . . . ?
C1_5 C2_1 C1_1 B1_1 175.10(15) . . . . ?
C3_1 C2_1 C1_1 C1_6 174.33(15) . . . . ?
C1_5 C2_1 C1_1 C1_6 -8.7(2) . . . . ?
C4_1 N1_1 B1_1 C1_1 3.1(2) . . . . ?
B2_1 N1_1 B1_1 C1_1 -171.02(15) . . . . ?
C4_1 N1_1 B1_1 C1_3 -174.95(15) . . . . ?
B2_1 N1_1 B1_1 C1_3 11.0(2) . . . . ?
C2_1 C1_1 B1_1 N1_1 -1.5(2) . . . . ?
C1_6 C1_1 B1_1 N1_1 -177.81(15) . . . . ?
C2_1 C1_1 B1_1 C1_3 176.50(15) . . . . ?
C1_6 C1_1 B1_1 C1_3 0.2(2) . . . . ?
C1_2 C6_2 C5_2 C4_2 -0.8(3) . . . . ?
K1_1 C6_2 C5_2 C4_2 64.88(17) 2_656 . . . ?
C1_2 C6_2 C5_2 K1_1 -65.69(16) . . . 2_656 ?
C6_2 C5_2 C4_2 C3_2 0.5(3) . . . . ?
K1_1 C5_2 C4_2 C3_2 64.27(16) 2_656 . . . ?
C6_2 C5_2 C4_2 K1_1 -63.77(17) . . . 2_656 ?
C5_2 C4_2 C3_2 C2_2 0.3(3) . . . . ?
K1_1 C4_2 C3_2 C2_2 66.14(16) 2_656 . . . ?
C5_2 C4_2 C3_2 K1_1 -65.86(17) . . . 2_656 ?
C4_2 C3_2 C2_2 C1_2 -0.8(3) . . . . ?
K1_1 C3_2 C2_2 C1_2 68.05(16) 2_656 . . . ?
C4_2 C3_2 C2_2 K1_1 -68.83(16) . . . 2_656 ?
C5_2 C6_2 C1_2 C2_2 0.3(3) . . . . ?
K1_1 C6_2 C1_2 C2_2 -67.52(14) 2_656 . . . ?
C5_2 C6_2 C1_2 C4_1 -175.25(17) . . . . ?
K1_1 C6_2 C1_2 C4_1 116.92(15) 2_656 . . . ?
C5_2 C6_2 C1_2 K1_1 67.83(17) . . . 2_656 ?
C3_2 C2_2 C1_2 C6_2 0.5(3) . . . . ?
K1_1 C2_2 C1_2 C6_2 69.14(14) 2_656 . . . ?
C3_2 C2_2 C1_2 C4_1 176.29(16) . . . . ?
K1_1 C2_2 C1_2 C4_1 -115.05(14) 2_656 . . . ?
C3_2 C2_2 C1_2 K1_1 -68.66(16) . . . 2_656 ?
N1_1 C4_1 C1_2 C6_2 -78.0(2) . . . . ?
C3_1 C4_1 C1_2 C6_2 106.1(2) . . . . ?
N1_1 C4_1 C1_2 C2_2 106.49(19) . . . . ?
C3_1 C4_1 C1_2 C2_2 -69.4(2) . . . . ?
N1_1 C4_1 C1_2 K1_1 17.7(2) . . . 2_656 ?
C3_1 C4_1 C1_2 K1_1 -158.17(12) . . . 2_656 ?
N1_1 B1_1 C1_3 C2_3 -89.7(2) . . . . ?
C1_1 B1_1 C1_3 C2_3 92.2(2) . . . . ?
N1_1 B1_1 C1_3 C6_3 96.22(19) . . . . ?
C1_1 B1_1 C1_3 C6_3 -81.9(2) . . . . ?
N1_1 B1_1 C1_3 K1_1 0.9(2) . . . . ?
C1_1 B1_1 C1_3 K1_1 -177.14(11) . . . . ?
C6_3 C1_3 C2_3 C3_3 1.0(3) . . . . ?
B1_1 C1_3 C2_3 C3_3 -173.10(17) . . . . ?
K1_1 C1_3 C2_3 C3_3 69.59(17) . . . . ?
C6_3 C1_3 C2_3 K1_1 -68.56(14) . . . . ?
B1_1 C1_3 C2_3 K1_1 117.31(15) . . . . ?
C1_3 C2_3 C3_3 C4_3 -1.1(3) . . . . ?
K1_1 C2_3 C3_3 C4_3 68.64(17) . . . . ?
C1_3 C2_3 C3_3 K1_1 -69.79(17) . . . . ?
C2_3 C3_3 C4_3 C5_3 0.0(3) . . . . ?
K1_1 C3_3 C4_3 C5_3 66.00(16) . . . . ?
C2_3 C3_3 C4_3 K1_1 -65.98(17) . . . . ?
C3_3 C4_3 C5_3 C6_3 1.2(3) . . . . ?
K1_1 C4_3 C5_3 C6_3 65.23(16) . . . . ?
C3_3 C4_3 C5_3 K1_1 -64.06(16) . . . . ?
C4_3 C5_3 C6_3 C1_3 -1.3(3) . . . . ?
K1_1 C5_3 C6_3 C1_3 64.11(15) . . . . ?
C4_3 C5_3 C6_3 K1_1 -65.39(16) . . . . ?
C2_3 C1_3 C6_3 C5_3 0.2(3) . . . . ?
B1_1 C1_3 C6_3 C5_3 174.47(16) . . . . ?
K1_1 C1_3 C6_3 C5_3 -65.76(16) . . . . ?
C2_3 C1_3 C6_3 K1_1 65.93(14) . . . . ?
B1_1 C1_3 C6_3 K1_1 -119.77(14) . . . . ?
C2_1 C3_1 C1_4 C6_4 116.23(19) . . . . ?
C4_1 C3_1 C1_4 C6_4 -67.2(2) . . . . ?
C2_1 C3_1 C1_4 C2_4 -66.2(2) . . . . ?
C4_1 C3_1 C1_4 C2_4 110.37(19) . . . . ?
C6_4 C1_4 C2_4 C3_4 0.3(3) . . . . ?
C3_1 C1_4 C2_4 C3_4 -177.30(16) . . . . ?
C1_4 C2_4 C3_4 C4_4 0.2(3) . . . . ?
C2_4 C3_4 C4_4 C5_4 -0.7(3) . . . . ?
C3_4 C4_4 C5_4 C6_4 0.7(3) . . . . ?
C2_4 C1_4 C6_4 C5_4 -0.4(3) . . . . ?
C3_1 C1_4 C6_4 C5_4 177.30(16) . . . . ?
C4_4 C5_4 C6_4 C1_4 -0.1(3) . . . . ?
C3_1 C2_1 C1_5 C2_5 120.93(18) . . . . ?
C1_1 C2_1 C1_5 C2_5 -56.0(2) . . . . ?
C3_1 C2_1 C1_5 C6_5 -54.9(2) . . . . ?
C1_1 C2_1 C1_5 C6_5 128.11(18) . . . . ?
C6_5 C1_5 C2_5 C3_5 2.1(3) . . . . ?
C2_1 C1_5 C2_5 C3_5 -173.86(16) . . . . ?
C1_5 C2_5 C3_5 C4_5 -0.4(3) . . . . ?
C2_5 C3_5 C4_5 C5_5 -1.4(3) . . . . ?
C3_5 C4_5 C5_5 C6_5 1.6(3) . . . . ?
C4_5 C5_5 C6_5 C1_5 0.2(3) . . . . ?
C2_5 C1_5 C6_5 C5_5 -2.0(2) . . . . ?
C2_1 C1_5 C6_5 C5_5 173.92(15) . . . . ?
C2_1 C1_1 C1_6 C2_6 114.23(19) . . . . ?
B1_1 C1_1 C1_6 C2_6 -69.6(2) . . . . ?
C2_1 C1_1 C1_6 C6_6 -70.3(2) . . . . ?
B1_1 C1_1 C1_6 C6_6 106.0(2) . . . . ?
C6_6 C1_6 C2_6 C3_6 -0.8(3) . . . . ?
C1_1 C1_6 C2_6 C3_6 174.82(17) . . . . ?
C1_6 C2_6 C3_6 C4_6 0.6(3) . . . . ?
C2_6 C3_6 C4_6 C5_6 -0.2(3) . . . . ?
C3_6 C4_6 C5_6 C6_6 -0.2(3) . . . . ?
C4_6 C5_6 C6_6 C1_6 0.0(3) . . . . ?
C2_6 C1_6 C6_6 C5_6 0.4(3) . . . . ?
C1_1 C1_6 C6_6 C5_6 -175.25(17) . . . . ?
C6_7 C1_7 C2_7 C3_7 0.3(4) . . . . ?
C1_7 C2_7 C3_7 C4_7 -1.0(4) . . . . ?
C2_7 C3_7 C4_7 C5_7 0.8(4) . . . . ?
C3_7 C4_7 C5_7 C6_7 0.0(4) . . . . ?
C2_7 C1_7 C6_7 C5_7 0.5(4) . . . . ?
C4_7 C5_7 C6_7 C1_7 -0.7(4) . . . . ?
C6_8 C1_8 C2_8 C3_8 -0.7(3) . . . . ?
C1_8 C2_8 C3_8 C4_8 0.4(3) . . . . ?
C2_8 C3_8 C4_8 C5_8 0.1(3) . . . . ?
C3_8 C4_8 C5_8 C6_8 -0.4(3) . . . . ?
C2_8 C1_8 C6_8 C5_8 0.4(3) . . . . ?
C4_8 C5_8 C6_8 C1_8 0.1(3) . . . . ?
C3_10 C1_10 C2_10 C3_10 -0.1(4) 2_666 . . . ?
C1_10 C2_10 C3_10 C1_10 0.1(4) . . . 2_666 ?
C6_11 C1_11 C2_11 C3_11 0.0 . . . . ?
C1_11 C2_11 C3_11 C4_11 0.0 . . . . ?
C2_11 C3_11 C4_11 C5_11 0.0 . . . . ?
C3_11 C4_11 C5_11 C6_11 0.0 . . . . ?
C4_11 C5_11 C6_11 C1_11 0.0 . . . . ?
C2_11 C1_11 C6_11 C5_11 0.0 . . . . ?
C6_111 C1_111 C2_111 C3_111 0.0 . . . . ?
C1_111 C2_111 C3_111 C4_111 0.0 . . . . ?
C2_111 C3_111 C4_111 C5_111 0.0 . . . . ?
C3_111 C4_111 C5_111 C6_111 0.0 . . . . ?
C4_111 C5_111 C6_111 C1_111 0.0 . . . . ?
C2_111 C1_111 C6_111 C5_111 0.0 . . . . ?
